data_7055137
loop_
_publ_author_name
'Purdavaie, Kourosh'
'Baird, Michael C.'
'Budzelaar, Peter H. M.'

_publ_section_title
;
 Synthesis and structure of a new phosphonium-1-indenylide (PHIN) ligand,
 4,7-dimethyl-1-C9H4PMePh2, and of new PHIN complexes of rhodium and
 iridium
;
_journal_issue 12
_journal_name_full 'New J. Chem.'
_journal_page_first 9429
_journal_paper_doi 10.1039/C5NJ01756D
_journal_volume 39
_journal_year 2015
_chemical_formula_moiety 'C24 H23 P'
_chemical_formula_sum 'C24 H23 P'
_chemical_formula_weight 342.39
_chemical_name_systematic
;
 ?
;
_space_group_crystal_system monoclinic
_space_group_IT_number 15
_space_group_name_Hall '-C 2yc'
_space_group_name_H-M_alt 'C 1 2/c 1'
_symmetry_space_group_name_Hall '-C 2yc'
_symmetry_space_group_name_H-M 'C 1 2/c 1'
_atom_sites_solution_hydrogens geom
_atom_sites_solution_primary direct
_atom_sites_solution_secondary difmap
_audit_creation_method 'manual editing of SHELXL-2013 template'
_audit_update_record
;
2015-07-02 deposited with the CCDC.
2015-09-24 downloaded from the CCDC.
;
_cell_angle_alpha 90
_cell_angle_beta 96.4639(4)
_cell_angle_gamma 90
_cell_formula_units_Z 8
_cell_length_a 16.6549(2)
_cell_length_b 11.23230(10)
_cell_length_c 20.2304(2)
_cell_measurement_reflns_used 9885
_cell_measurement_temperature 180(2)
_cell_measurement_theta_max 27.27
_cell_measurement_theta_min 2.36
_cell_volume 3760.50(7)
_computing_cell_refinement ' Saint V7.68A and SADABS V2008/1 (Apex2, v2008; Bruker AXS)'
_computing_data_collection ' APEX2 software package v2008 (Bruker AXS)'
_computing_data_reduction ' Saint V7.68A and SADABS V2008/1 (Apex2, v2008; Bruker AXS'
_computing_molecular_graphics ' XP (SHELXTL-NT v6.14, Bruker AXS)'
_computing_structure_refinement 'SHELXL-97 (Sheldrick, 2012)'
_computing_structure_solution 'SHELXS-97 (Sheldrick, 2012)'
_diffrn_ambient_temperature 180(2)
_diffrn_measured_fraction_theta_full 0.998
_diffrn_measured_fraction_theta_max 0.996
_diffrn_measurement_device_type 'Bruker Smart Apex2 CCD (Bruker AXS)'
_diffrn_measurement_method 'CCD rotation images, \f and \w scans'
_diffrn_radiation_monochromator 'horizontal mounted graphite crystal'
_diffrn_radiation_source 'Bruker AXS K780, fine-focus sealed tube'
_diffrn_radiation_type MoK\a
_diffrn_radiation_wavelength 0.71073
_diffrn_reflns_av_R_equivalents 0.0214
_diffrn_reflns_av_unetI/netI 0.0126
_diffrn_reflns_laue_measured_fraction_full 0.998
_diffrn_reflns_laue_measured_fraction_max 0.996
_diffrn_reflns_limit_h_max 21
_diffrn_reflns_limit_h_min -21
_diffrn_reflns_limit_k_max 14
_diffrn_reflns_limit_k_min -14
_diffrn_reflns_limit_l_max 26
_diffrn_reflns_limit_l_min -26
_diffrn_reflns_number 27446
_diffrn_reflns_point_group_measured_fraction_full 0.998
_diffrn_reflns_point_group_measured_fraction_max 0.996
_diffrn_reflns_theta_full 25.242
_diffrn_reflns_theta_max 27.287
_diffrn_reflns_theta_min 2.191
_exptl_absorpt_coefficient_mu 0.149
_exptl_absorpt_correction_type multi-scan
_exptl_absorpt_process_details 'SADABS v2008/1 (Apex2, Bruker AXS)'
_exptl_crystal_colour yellow
_exptl_crystal_density_diffrn 1.210
_exptl_crystal_density_meas ?
_exptl_crystal_description block
_exptl_crystal_F_000 1456
_exptl_crystal_size_max 0.300
_exptl_crystal_size_mid 0.250
_exptl_crystal_size_min 0.200
_exptl_transmission_factor_max 0.7455
_exptl_transmission_factor_min 0.6989
_refine_diff_density_max 0.300
_refine_diff_density_min -0.279
_refine_diff_density_rms 0.046
_refine_ls_extinction_method none
_refine_ls_goodness_of_fit_ref 1.024
_refine_ls_hydrogen_treatment constr
_refine_ls_matrix_type full
_refine_ls_number_parameters 229
_refine_ls_number_reflns 4206
_refine_ls_number_restraints 0
_refine_ls_restrained_S_all 1.024
_refine_ls_R_factor_all 0.0371
_refine_ls_R_factor_gt 0.0341
_refine_ls_shift/su_max 0.000
_refine_ls_shift/su_mean 0.000
_refine_ls_structure_factor_coef Fsqd
_refine_ls_weighting_details
;
 w=1/[\s^2^(Fo^2^)+(0.0544P)^2^+2.2679P]
 where P=(Fo^2^+2Fc^2^)/3
;
_refine_ls_weighting_scheme calc
_refine_ls_wR_factor_gt 0.0934
_refine_ls_wR_factor_ref 0.0968
_reflns_Friedel_coverage 0.000
_reflns_number_gt 3857
_reflns_number_total 4206
_reflns_threshold_expression 'I > 2\s(I)'
_cod_data_source_file c5nj01756d2.cif
_cod_data_source_block mb42
_cod_depositor_comments
;
The following automatic conversions were performed:

'_exptl_crystal_density_meas' value 'not measured' was changed to '?'
- the value is perceived as not measured.

Automatic conversion script
Id: cif_fix_values 3271 2015-04-21 07:52:19Z andrius 

 Adding full bibliography for 7055136--7055137.cif.
;
_cod_database_code 7055137
_shelx_space_group_comment
;
The symmetry employed for this shelxl refinement is uniquely defined
by the following loop, which should always be used as a source of
symmetry information in preference to the above space-group names.
They are only intended as comments.
;
_shelx_estimated_absorpt_t_min 0.957
_shelx_estimated_absorpt_t_max 0.971
_shelxl_version_number 2012-9

loop_
_space_group_symop_operation_xyz
'x, y, z'
'-x, y, -z+1/2'
'x+1/2, y+1/2, z'
'-x+1/2, y+1/2, -z+1/2'
'-x, -y, -z'
'x, -y, z-1/2'
'-x+1/2, -y+1/2, -z'
'x+1/2, -y+1/2, z-1/2'

loop_
_atom_site_label
_atom_site_type_symbol
_atom_site_fract_x
_atom_site_fract_y
_atom_site_fract_z
_atom_site_U_iso_or_equiv
_atom_site_adp_type
_atom_site_occupancy
_atom_site_site_symmetry_order
_atom_site_calc_flag
_atom_site_refinement_flags_posn
_atom_site_refinement_flags_adp
P1 P 0.18659(2) 0.03965(3) 0.01954(2) 0.02617(10) Uani 1 1 d . .
C1 C 0.13579(7) 0.16546(10) 0.04118(6) 0.0275(2) Uani 1 1 d . .
C2 C 0.07190(7) 0.21550(10) -0.00410(6) 0.0294(2) Uani 1 1 d . .
H2 H 0.0577 0.1899 -0.0486 0.035 Uiso 1 1 calc R U
C3 C 0.03460(7) 0.30553(11) 0.02637(6) 0.0303(2) Uani 1 1 d . .
H3 H -0.0090 0.3526 0.0066 0.036 Uiso 1 1 calc R U
C4 C 0.05487(7) 0.39395(11) 0.14431(6) 0.0339(3) Uani 1 1 d . .
C5 C 0.10105(8) 0.38370(12) 0.20516(6) 0.0384(3) Uani 1 1 d . .
H5 H 0.0908 0.4353 0.2405 0.046 Uiso 1 1 calc R U
C6 C 0.16264(8) 0.29874(12) 0.21574(6) 0.0364(3) Uani 1 1 d . .
H6 H 0.1929 0.2944 0.2584 0.044 Uiso 1 1 calc R U
C7 C 0.18146(7) 0.22076(11) 0.16680(6) 0.0307(2) Uani 1 1 d . .
C8 C 0.13567(7) 0.22918(10) 0.10338(5) 0.0271(2) Uani 1 1 d . .
C9 C 0.07243(7) 0.31665(10) 0.09293(6) 0.0287(2) Uani 1 1 d . .
C10 C -0.01481(9) 0.47988(13) 0.13271(7) 0.0442(3) Uani 1 1 d . .
H10A H -0.0091 0.5276 0.0930 0.066 Uiso 1 1 calc R U
H10B H -0.0150 0.5326 0.1713 0.066 Uiso 1 1 calc R U
H10C H -0.0657 0.4354 0.1263 0.066 Uiso 1 1 calc R U
C11 C 0.24992(8) 0.13397(12) 0.18260(6) 0.0382(3) Uani 1 1 d . .
H11A H 0.2330 0.0548 0.1662 0.057 Uiso 1 1 calc R U
H11B H 0.2645 0.1306 0.2309 0.057 Uiso 1 1 calc R U
H11C H 0.2967 0.1601 0.1611 0.057 Uiso 1 1 calc R U
C12 C 0.29478(7) 0.05256(12) 0.02218(7) 0.0370(3) Uani 1 1 d . .
H12A H 0.3166 -0.0199 0.0039 0.056 Uiso 1 1 calc R U
H12B H 0.3186 0.0631 0.0684 0.056 Uiso 1 1 calc R U
H12C H 0.3080 0.1214 -0.0043 0.056 Uiso 1 1 calc R U
C13 C 0.15210(7) 0.00355(10) -0.06581(5) 0.0273(2) Uani 1 1 d . .
C14 C 0.18165(7) 0.06976(11) -0.11634(6) 0.0335(3) Uani 1 1 d . .
H14 H 0.2197 0.1317 -0.1054 0.040 Uiso 1 1 calc R U
C15 C 0.15547(8) 0.04495(11) -0.18238(6) 0.0363(3) Uani 1 1 d . .
H15 H 0.1749 0.0909 -0.2166 0.044 Uiso 1 1 calc R U
C16 C 0.10104(8) -0.04655(11) -0.19862(6) 0.0351(3) Uani 1 1 d . .
H16 H 0.0837 -0.0638 -0.2440 0.042 Uiso 1 1 calc R U
C17 C 0.07184(7) -0.11298(12) -0.14878(6) 0.0354(3) Uani 1 1 d . .
H17 H 0.0345 -0.1756 -0.1600 0.042 Uiso 1 1 calc R U
C18 C 0.09710(7) -0.08815(11) -0.08228(6) 0.0311(2) Uani 1 1 d . .
H18 H 0.0769 -0.1336 -0.0482 0.037 Uiso 1 1 calc R U
C19 C 0.16694(7) -0.08720(10) 0.07049(5) 0.0278(2) Uani 1 1 d . .
C20 C 0.21818(8) -0.18567(12) 0.07700(6) 0.0373(3) Uani 1 1 d . .
H20 H 0.2653 -0.1874 0.0545 0.045 Uiso 1 1 calc R U
C21 C 0.20038(10) -0.28107(12) 0.11628(7) 0.0444(3) Uani 1 1 d . .
H21 H 0.2352 -0.3483 0.1206 0.053 Uiso 1 1 calc R U
C22 C 0.13199(9) -0.27870(12) 0.14927(7) 0.0428(3) Uani 1 1 d . .
H22 H 0.1196 -0.3447 0.1757 0.051 Uiso 1 1 calc R U
C23 C 0.08166(8) -0.18068(13) 0.14391(7) 0.0403(3) Uani 1 1 d . .
H23 H 0.0352 -0.1788 0.1672 0.048 Uiso 1 1 calc R U
C24 C 0.09894(7) -0.08467(11) 0.10441(6) 0.0332(3) Uani 1 1 d . .
H24 H 0.0642 -0.0173 0.1006 0.040 Uiso 1 1 calc R U

loop_
_atom_site_aniso_label
_atom_site_aniso_U_11
_atom_site_aniso_U_22
_atom_site_aniso_U_33
_atom_site_aniso_U_23
_atom_site_aniso_U_13
_atom_site_aniso_U_12
P1 0.02292(15) 0.02771(16) 0.02740(16) 0.00391(10) 0.00072(11) -0.00391(10)
C1 0.0263(5) 0.0270(5) 0.0284(5) 0.0041(4) -0.0010(4) -0.0039(4)
C2 0.0254(5) 0.0326(6) 0.0289(5) 0.0062(4) -0.0019(4) -0.0059(4)
C3 0.0231(5) 0.0334(6) 0.0341(6) 0.0100(5) 0.0014(4) -0.0027(4)
C4 0.0337(6) 0.0327(6) 0.0370(6) 0.0071(5) 0.0115(5) -0.0028(5)
C5 0.0468(7) 0.0379(7) 0.0322(6) 0.0003(5) 0.0121(5) -0.0038(5)
C6 0.0419(7) 0.0407(7) 0.0262(6) 0.0043(5) 0.0023(5) -0.0070(5)
C7 0.0308(6) 0.0315(6) 0.0291(6) 0.0061(4) 0.0003(4) -0.0061(5)
C8 0.0258(5) 0.0267(5) 0.0287(5) 0.0057(4) 0.0024(4) -0.0060(4)
C9 0.0250(5) 0.0294(5) 0.0322(6) 0.0081(4) 0.0058(4) -0.0050(4)
C10 0.0456(8) 0.0421(7) 0.0474(8) 0.0080(6) 0.0164(6) 0.0072(6)
C11 0.0391(7) 0.0400(7) 0.0329(6) 0.0035(5) -0.0080(5) 0.0004(5)
C12 0.0233(5) 0.0463(7) 0.0411(7) 0.0044(5) 0.0020(5) -0.0053(5)
C13 0.0253(5) 0.0290(5) 0.0277(5) 0.0021(4) 0.0031(4) -0.0020(4)
C14 0.0348(6) 0.0322(6) 0.0335(6) 0.0040(5) 0.0037(5) -0.0083(5)
C15 0.0386(7) 0.0407(7) 0.0303(6) 0.0068(5) 0.0069(5) -0.0031(5)
C16 0.0337(6) 0.0417(7) 0.0298(6) -0.0030(5) 0.0030(5) 0.0013(5)
C17 0.0311(6) 0.0371(6) 0.0379(6) -0.0049(5) 0.0036(5) -0.0073(5)
C18 0.0283(5) 0.0330(6) 0.0329(6) 0.0019(5) 0.0069(4) -0.0053(5)
C19 0.0291(5) 0.0281(5) 0.0252(5) 0.0027(4) -0.0014(4) -0.0032(4)
C20 0.0426(7) 0.0350(6) 0.0343(6) 0.0027(5) 0.0047(5) 0.0060(5)
C21 0.0586(9) 0.0313(6) 0.0417(7) 0.0066(5) -0.0017(6) 0.0070(6)
C22 0.0516(8) 0.0372(7) 0.0362(7) 0.0138(5) -0.0093(6) -0.0123(6)
C23 0.0336(6) 0.0502(8) 0.0361(7) 0.0125(6) -0.0004(5) -0.0109(6)
C24 0.0274(6) 0.0363(6) 0.0353(6) 0.0072(5) 0.0006(5) -0.0026(5)

loop_
_atom_type_symbol
_atom_type_description
_atom_type_scat_dispersion_real
_atom_type_scat_dispersion_imag
_atom_type_scat_source
C C 0.0033 0.0016 'International Tables Vol C Tables 4.2.6.8 and 6.1.1.4'
H H 0.0000 0.0000 'International Tables Vol C Tables 4.2.6.8 and 6.1.1.4'
P P 0.1023 0.0942 'International Tables Vol C Tables 4.2.6.8 and 6.1.1.4'

loop_
_geom_angle_atom_site_label_1
_geom_angle_atom_site_label_2
_geom_angle_atom_site_label_3
_geom_angle
C1 P1 C12 116.29(6)
C1 P1 C13 108.30(5)
C12 P1 C13 104.84(6)
C1 P1 C19 111.98(5)
C12 P1 C19 106.90(6)
C13 P1 C19 108.04(5)
C2 C1 C8 106.68(10)
C2 C1 P1 120.43(9)
C8 C1 P1 132.29(9)
C3 C2 C1 110.04(10)
C3 C2 H2 125.0
C1 C2 H2 125.0
C2 C3 C9 108.36(10)
C2 C3 H3 125.8
C9 C3 H3 125.8
C5 C4 C9 117.70(11)
C5 C4 C10 122.27(12)
C9 C4 C10 119.97(12)
C4 C5 C6 121.20(12)
C4 C5 H5 119.4
C6 C5 H5 119.4
C7 C6 C5 122.90(11)
C7 C6 H6 118.5
C5 C6 H6 118.5
C6 C7 C8 117.54(11)
C6 C7 C11 118.98(11)
C8 C7 C11 123.46(11)
C7 C8 C9 119.21(11)
C7 C8 C1 134.37(11)
C9 C8 C1 106.42(10)
C4 C9 C3 130.06(11)
C4 C9 C8 121.43(11)
C3 C9 C8 108.49(10)
C4 C10 H10A 109.5
C4 C10 H10B 109.5
H10A C10 H10B 109.5
C4 C10 H10C 109.5
H10A C10 H10C 109.5
H10B C10 H10C 109.5
C7 C11 H11A 109.5
C7 C11 H11B 109.5
H11A C11 H11B 109.5
C7 C11 H11C 109.5
H11A C11 H11C 109.5
H11B C11 H11C 109.5
P1 C12 H12A 109.5
P1 C12 H12B 109.5
H12A C12 H12B 109.5
P1 C12 H12C 109.5
H12A C12 H12C 109.5
H12B C12 H12C 109.5
C18 C13 C14 119.63(11)
C18 C13 P1 121.67(9)
C14 C13 P1 118.70(9)
C15 C14 C13 119.97(11)
C15 C14 H14 120.0
C13 C14 H14 120.0
C16 C15 C14 120.28(11)
C16 C15 H15 119.9
C14 C15 H15 119.9
C15 C16 C17 120.05(12)
C15 C16 H16 120.0
C17 C16 H16 120.0
C16 C17 C18 120.19(11)
C16 C17 H17 119.9
C18 C17 H17 119.9
C17 C18 C13 119.88(11)
C17 C18 H18 120.1
C13 C18 H18 120.1
C24 C19 C20 119.61(11)
C24 C19 P1 118.36(9)
C20 C19 P1 122.03(9)
C21 C20 C19 119.96(12)
C21 C20 H20 120.0
C19 C20 H20 120.0
C22 C21 C20 120.17(13)
C22 C21 H21 119.9
C20 C21 H21 119.9
C23 C22 C21 120.19(12)
C23 C22 H22 119.9
C21 C22 H22 119.9
C22 C23 C24 120.02(13)
C22 C23 H23 120.0
C24 C23 H23 120.0
C19 C24 C23 120.04(12)
C19 C24 H24 120.0
C23 C24 H24 120.0

loop_
_geom_bond_atom_site_label_1
_geom_bond_atom_site_label_2
_geom_bond_distance
P1 C1 1.7285(12)
P1 C12 1.8024(12)
P1 C13 1.8034(11)
P1 C19 1.8099(11)
C1 C2 1.4380(15)
C1 C8 1.4477(16)
C2 C3 1.3692(17)
C2 H2 0.9500
C3 C9 1.4265(16)
C3 H3 0.9500
C4 C5 1.3809(18)
C4 C9 1.4100(17)
C4 C10 1.5074(18)
C5 C6 1.3998(19)
C5 H5 0.9500
C6 C7 1.3840(18)
C6 H6 0.9500
C7 C8 1.4200(16)
C7 C11 1.5068(17)
C8 C9 1.4385(16)
C10 H10A 0.9800
C10 H10B 0.9800
C10 H10C 0.9800
C11 H11A 0.9800
C11 H11B 0.9800
C11 H11C 0.9800
C12 H12A 0.9800
C12 H12B 0.9800
C12 H12C 0.9800
C13 C18 1.3937(16)
C13 C14 1.3978(16)
C14 C15 1.3861(17)
C14 H14 0.9500
C15 C16 1.3852(18)
C15 H15 0.9500
C16 C17 1.3859(18)
C16 H16 0.9500
C17 C18 1.3918(17)
C17 H17 0.9500
C18 H18 0.9500
C19 C24 1.3891(16)
C19 C20 1.3942(17)
C20 C21 1.3858(19)
C20 H20 0.9500
C21 C22 1.384(2)
C21 H21 0.9500
C22 C23 1.381(2)
C22 H22 0.9500
C23 C24 1.3914(17)
C23 H23 0.9500
C24 H24 0.9500

loop_
_geom_torsion_atom_site_label_1
_geom_torsion_atom_site_label_2
_geom_torsion_atom_site_label_3
_geom_torsion_atom_site_label_4
_geom_torsion
C12 P1 C1 C2 123.68(9)
C13 P1 C1 C2 6.01(10)
C19 P1 C1 C2 -113.02(9)
C12 P1 C1 C8 -66.50(12)
C13 P1 C1 C8 175.83(10)
C19 P1 C1 C8 56.80(12)
C8 C1 C2 C3 0.89(12)
P1 C1 C2 C3 173.04(8)
C1 C2 C3 C9 -0.54(13)
C9 C4 C5 C6 -0.64(18)
C10 C4 C5 C6 176.48(12)
C4 C5 C6 C7 0.25(19)
C5 C6 C7 C8 0.23(18)
C5 C6 C7 C11 178.83(12)
C6 C7 C8 C9 -0.28(15)
C11 C7 C8 C9 -178.82(10)
C6 C7 C8 C1 -179.28(12)
C11 C7 C8 C1 2.2(2)
C2 C1 C8 C7 178.21(12)
P1 C1 C8 C7 7.4(2)
C2 C1 C8 C9 -0.87(11)
P1 C1 C8 C9 -171.72(9)
C5 C4 C9 C3 178.79(11)
C10 C4 C9 C3 1.61(18)
C5 C4 C9 C8 0.57(16)
C10 C4 C9 C8 -176.61(11)
C2 C3 C9 C4 -178.43(11)
C2 C3 C9 C8 -0.03(12)
C7 C8 C9 C4 -0.12(16)
C1 C8 C9 C4 179.14(10)
C7 C8 C9 C3 -178.68(10)
C1 C8 C9 C3 0.57(12)
C1 P1 C13 C18 -102.33(10)
C12 P1 C13 C18 132.90(10)
C19 P1 C13 C18 19.16(11)
C1 P1 C13 C14 77.67(11)
C12 P1 C13 C14 -47.10(11)
C19 P1 C13 C14 -160.84(10)
C18 C13 C14 C15 0.77(19)
P1 C13 C14 C15 -179.23(10)
C13 C14 C15 C16 -1.0(2)
C14 C15 C16 C17 0.7(2)
C15 C16 C17 C18 -0.06(19)
C16 C17 C18 C13 -0.19(19)
C14 C13 C18 C17 -0.16(18)
P1 C13 C18 C17 179.84(9)
C1 P1 C19 C24 19.48(11)
C12 P1 C19 C24 147.94(10)
C13 P1 C19 C24 -99.70(10)
C1 P1 C19 C20 -159.84(10)
C12 P1 C19 C20 -31.39(12)
C13 P1 C19 C20 80.97(11)
C24 C19 C20 C21 1.06(19)
P1 C19 C20 C21 -179.62(10)
C19 C20 C21 C22 -0.2(2)
C20 C21 C22 C23 -0.8(2)
C21 C22 C23 C24 1.0(2)
C20 C19 C24 C23 -0.86(18)
P1 C19 C24 C23 179.80(9)
C22 C23 C24 C19 -0.17(19)
